data_4079593
loop_
_publ_author_name
'Wright, Phillip J.'
'Muzzioli, Sara'
'Werrett, Melissa V.'
'Raiteri, Paolo'
'Skelton, Brian W.'
'Silvester, Debbie S.'
'Stagni, Stefano'
'Massi, Massimiliano'

_publ_section_title
;
 Synthesis, Photophysical and Electrochemical Investigation of Dinuclear
 Tetrazolato-Bridged Rhenium Complexes
;
_journal_issue 21
_journal_name_full Organometallics
_journal_page_first 7566
_journal_paper_doi 10.1021/om300870a
_journal_volume 31
_journal_year 2012
_chemical_formula_moiety 'C25 H21 N7 O3 Re, F6 P'
_chemical_formula_sum 'C25 H21 F6 N7 O3 P Re'
_chemical_formula_weight 798.66
_chemical_name_systematic
;
 ?
;
_space_group_IT_number 14
_symmetry_cell_setting monoclinic
_symmetry_space_group_name_Hall '-P 2yn'
_symmetry_space_group_name_H-M 'P 1 21/n 1'
_atom_sites_solution_hydrogens geom
_atom_sites_solution_primary direct
_atom_sites_solution_secondary difmap
_audit_creation_date 2011-11-07T13:54:29-00:00
_audit_creation_method 'WinGX routine CIF_UPDATE'
_cell_angle_alpha 90
_cell_angle_beta 95.276(2)
_cell_angle_gamma 90
_cell_formula_units_Z 4
_cell_length_a 11.5325(3)
_cell_length_b 14.9990(5)
_cell_length_c 16.5483(4)
_cell_measurement_reflns_used 12198
_cell_measurement_temperature 100(2)
_cell_measurement_theta_max 33.7721
_cell_measurement_theta_min 3.6428
_cell_volume 2850.33(14)
_computing_cell_refinement
;
        CrysAlisPro, Oxford Diffraction Ltd.,
        Version 1.171.33.52 (release 06-11-2009 CrysAlis171 .NET)
        (compiled Nov  6 2009,16:24:50)
;
_computing_data_collection
;
        CrysAlisPro, Oxford Diffraction Ltd.,
        Version 1.171.33.52 (release 06-11-2009 CrysAlis171 .NET)
        (compiled Nov  6 2009,16:24:50)
;
_computing_data_reduction
;
        CrysAlisPro, Oxford Diffraction Ltd.,
        Version 1.171.33.52 (release 06-11-2009 CrysAlis171 .NET)
        (compiled Nov  6 2009,16:24:50)
;
_computing_molecular_graphics 'OrtepII (Johnson, C. K. (1976)'
_computing_publication_material 'WinGX Farrugia, L. J. (1999)'
_computing_structure_refinement 'SHELXL-97 (Sheldrick, 2008)'
_diffrn_ambient_temperature 100(2)
_diffrn_detector_area_resol_mean 10.4738
_diffrn_measured_fraction_theta_full 0.998
_diffrn_measured_fraction_theta_max 0.998
_diffrn_measurement_device_type 'Oxford Diffraction Gemini diffractometer'
_diffrn_measurement_method '\w scans'
_diffrn_orient_matrix_UB_11 -0.0403769448
_diffrn_orient_matrix_UB_12 -0.0087646288
_diffrn_orient_matrix_UB_13 -0.0340214688
_diffrn_orient_matrix_UB_21 0.0091226647
_diffrn_orient_matrix_UB_22 -0.0464109507
_diffrn_orient_matrix_UB_23 0.0055350289
_diffrn_orient_matrix_UB_31 -0.0457711013
_diffrn_orient_matrix_UB_32 -0.0015822741
_diffrn_orient_matrix_UB_33 0.0257334951
_diffrn_radiation_monochromator graphite
_diffrn_radiation_type MoK\a
_diffrn_radiation_wavelength 0.71073
_diffrn_reflns_av_R_equivalents 0.0645
_diffrn_reflns_av_unetI/netI 0.0787
_diffrn_reflns_limit_h_max 17
_diffrn_reflns_limit_h_min -17
_diffrn_reflns_limit_k_max 22
_diffrn_reflns_limit_k_min -13
_diffrn_reflns_limit_l_max 24
_diffrn_reflns_limit_l_min -24
_diffrn_reflns_number 36589
_diffrn_reflns_theta_full 32
_diffrn_reflns_theta_max 32
_diffrn_reflns_theta_min 3.67
_exptl_absorpt_coefficient_mu 4.4
_exptl_absorpt_correction_T_max 0.682
_exptl_absorpt_correction_T_min 0.254
_exptl_absorpt_correction_type analytical
_exptl_absorpt_process_details
;
        CrysAlisPro, Oxford Diffraction Ltd.,
        Version 1.171.33.52 (release 06-11-2009 CrysAlis171 .NET)
        (compiled Nov  6 2009,16:24:50)
Analytical numeric absorption correction using a multifaceted crystal
             model based on expressions derived by R.C. Clark & J.S.
        (Clark, R. C. & Reid, J. S. (1995). Acta Cryst. A51, 887-897)

;
_exptl_crystal_colour pale_yellow
_exptl_crystal_density_diffrn 1.861
_exptl_crystal_density_method 'not measured'
_exptl_crystal_description rod
_exptl_crystal_F_000 1552
_exptl_crystal_size_max 0.55
_exptl_crystal_size_mid 0.1
_exptl_crystal_size_min 0.1
_refine_diff_density_max 1.606
_refine_diff_density_min -1.298
_refine_diff_density_rms 0.14
_refine_ls_extinction_method none
_refine_ls_goodness_of_fit_ref 0.861
_refine_ls_hydrogen_treatment constr
_refine_ls_matrix_type full
_refine_ls_number_parameters 391
_refine_ls_number_reflns 9893
_refine_ls_number_restraints 0
_refine_ls_restrained_S_all 0.861
_refine_ls_R_factor_all 0.0677
_refine_ls_R_factor_gt 0.0337
_refine_ls_shift/su_max 0.002
_refine_ls_shift/su_mean 0
_refine_ls_structure_factor_coef Fsqd
_refine_ls_weighting_details 'calc w=1/[\s^2^(Fo^2^)+(0.0240P)^2^] where P=(Fo^2^+2Fc^2^)/3'
_refine_ls_weighting_scheme calc
_refine_ls_wR_factor_gt 0.0555
_refine_ls_wR_factor_ref 0.0591
_reflns_number_gt 6604
_reflns_number_total 9893
_reflns_threshold_expression I>2\s(I)
_cod_data_source_file om300870a_si_003.cif
_cod_data_source_block mxm40
_cod_original_sg_symbol_Hall '-p 2yn'
_cod_database_code 4079593

loop_
_symmetry_equiv_pos_as_xyz
'x, y, z'
'-x+1/2, y+1/2, -z+1/2'
'-x, -y, -z'
'x-1/2, -y-1/2, z-1/2'

loop_
_atom_site_label
_atom_site_type_symbol
_atom_site_fract_x
_atom_site_fract_y
_atom_site_fract_z
_atom_site_U_iso_or_equiv
_atom_site_adp_type
_atom_site_occupancy
_atom_site_symmetry_multiplicity
_atom_site_calc_flag
_atom_site_refinement_flags
Re1 Re 0.091867(10) 0.147343(9) 0.742262(7) 0.02010(3) Uani 1 1 d .
C1 C 0.0350(2) 0.0735(2) 0.65183(19) 0.0252(7) Uani 1 1 d .
O1 O 0.00359(19) 0.03084(17) 0.59621(14) 0.0358(6) Uani 1 1 d .
C2 C 0.1053(2) 0.0441(3) 0.81063(19) 0.0298(8) Uani 1 1 d .
O2 O 0.1163(2) -0.01930(19) 0.84972(16) 0.0454(7) Uani 1 1 d .
C3 C -0.0672(3) 0.1633(2) 0.76778(18) 0.0269(8) Uani 1 1 d .
O3 O -0.16076(19) 0.17017(17) 0.78528(15) 0.0354(6) Uani 1 1 d .
N11 N 0.17450(19) 0.23891(18) 0.83189(13) 0.0212(5) Uani 1 1 d .
C12 C 0.2937(2) 0.2452(2) 0.83169(16) 0.0205(6) Uani 1 1 d .
C13 C 0.3610(2) 0.3024(2) 0.88362(17) 0.0217(6) Uani 1 1 d .
C14 C 0.3028(3) 0.3584(2) 0.93513(17) 0.0272(7) Uani 1 1 d .
H14 H 0.3454 0.3993 0.9702 0.033 Uiso 1 1 calc R
C15 C 0.1836(3) 0.3531(2) 0.93421(17) 0.0280(7) Uani 1 1 d .
H15 H 0.1431 0.3906 0.9684 0.034 Uiso 1 1 calc R
C16 C 0.1228(3) 0.2923(2) 0.88263(17) 0.0252(7) Uani 1 1 d .
H16 H 0.0407 0.2885 0.8835 0.03 Uiso 1 1 calc R
C17 C 0.4854(3) 0.3003(2) 0.88232(18) 0.0264(7) Uani 1 1 d .
H17 H 0.5323 0.3393 0.9168 0.032 Uiso 1 1 calc R
N21 N 0.2765(2) 0.13567(18) 0.72666(14) 0.0210(5) Uani 1 1 d .
C22 C 0.3478(2) 0.1884(2) 0.77713(17) 0.0206(6) Uani 1 1 d .
C23 C 0.4699(2) 0.1864(2) 0.77794(17) 0.0211(6) Uani 1 1 d .
C24 C 0.5182(3) 0.1269(2) 0.72441(18) 0.0260(7) Uani 1 1 d .
H24 H 0.6003 0.1221 0.7241 0.031 Uiso 1 1 calc R
C25 C 0.4455(3) 0.0758(2) 0.67242(17) 0.0258(7) Uani 1 1 d .
H25 H 0.4772 0.037 0.6348 0.031 Uiso 1 1 calc R
C26 C 0.3252(2) 0.0812(2) 0.67513(17) 0.0229(6) Uani 1 1 d .
H26 H 0.2762 0.0451 0.6393 0.027 Uiso 1 1 calc R
C27 C 0.5366(3) 0.2441(2) 0.83297(18) 0.0257(7) Uani 1 1 d .
H27 H 0.6192 0.2427 0.8348 0.031 Uiso 1 1 calc R
N1 N 0.2316(2) 0.49966(19) 0.47036(14) 0.0245(6) Uani 1 1 d .
N2 N 0.2368(2) 0.58543(18) 0.45379(14) 0.0240(6) Uani 1 1 d .
C21 C 0.3184(3) 0.6233(2) 0.39777(19) 0.0275(7) Uani 1 1 d .
C211 C 0.4353(3) 0.6382(3) 0.4464(2) 0.0360(8) Uani 1 1 d .
H21A H 0.4258 0.6806 0.4904 0.054 Uiso 1 1 calc R
H21B H 0.491 0.6622 0.4108 0.054 Uiso 1 1 calc R
H21C H 0.4644 0.5814 0.4695 0.054 Uiso 1 1 calc R
C212 C 0.3283(3) 0.5549(3) 0.33018(18) 0.0401(9) Uani 1 1 d .
H21D H 0.3602 0.4991 0.3537 0.06 Uiso 1 1 calc R
H21E H 0.3801 0.5779 0.2913 0.06 Uiso 1 1 calc R
H21F H 0.251 0.5437 0.3022 0.06 Uiso 1 1 calc R
C213 C 0.2676(3) 0.7104(3) 0.3638(3) 0.0502(11) Uani 1 1 d .
H21G H 0.1892 0.6998 0.3375 0.075 Uiso 1 1 calc R
H21H H 0.3173 0.7342 0.324 0.075 Uiso 1 1 calc R
H21I H 0.2636 0.7535 0.408 0.075 Uiso 1 1 calc R
N3 N 0.1736(2) 0.63652(19) 0.49852(15) 0.0294(6) Uani 1 1 d .
N4 N 0.1235(2) 0.58137(18) 0.54742(14) 0.0257(6) Uani 1 1 d .
C5 C 0.1599(2) 0.4995(2) 0.52937(16) 0.0203(6) Uani 1 1 d .
C51 C 0.1315(2) 0.4180(2) 0.57137(16) 0.0197(6) Uani 1 1 d .
C52 C 0.1698(2) 0.3350(2) 0.54777(17) 0.0222(7) Uani 1 1 d .
H52 H 0.2091 0.3292 0.5 0.027 Uiso 1 1 calc R
C53 C 0.1505(2) 0.2609(2) 0.59413(16) 0.0220(6) Uani 1 1 d .
H53 H 0.1762 0.2045 0.5768 0.026 Uiso 1 1 calc R
N54 N 0.0967(2) 0.26523(18) 0.66283(13) 0.0218(5) Uani 1 1 d .
C55 C 0.0551(2) 0.3449(2) 0.68383(16) 0.0223(6) Uani 1 1 d .
H55 H 0.0131 0.3483 0.7305 0.027 Uiso 1 1 calc R
C56 C 0.0707(2) 0.4220(2) 0.64070(17) 0.0247(7) Uani 1 1 d .
H56 H 0.0405 0.4771 0.6578 0.03 Uiso 1 1 calc R
P1 P 0.30980(7) 0.08553(6) 0.41621(5) 0.02515(19) Uani 1 1 d .
F1 F 0.19599(16) 0.08981(16) 0.35554(11) 0.0431(6) Uani 1 1 d .
F2 F 0.38836(15) 0.10082(14) 0.34140(11) 0.0345(5) Uani 1 1 d .
F3 F 0.42431(17) 0.08064(19) 0.47616(12) 0.0570(7) Uani 1 1 d .
F4 F 0.23180(16) 0.07081(15) 0.49080(10) 0.0368(5) Uani 1 1 d .
F5 F 0.3036(2) 0.19111(16) 0.42876(13) 0.0528(6) Uani 1 1 d .
F6 F 0.31521(18) -0.01978(15) 0.40251(12) 0.0460(6) Uani 1 1 d .

loop_
_atom_site_aniso_label
_atom_site_aniso_U_11
_atom_site_aniso_U_22
_atom_site_aniso_U_33
_atom_site_aniso_U_23
_atom_site_aniso_U_13
_atom_site_aniso_U_12
Re1 0.01801(5) 0.01934(6) 0.02293(6) 0.00438(6) 0.00185(3) -0.00118(6)
C1 0.0205(14) 0.0186(19) 0.0366(17) 0.0065(14) 0.0034(12) -0.0029(12)
O1 0.0320(12) 0.0303(16) 0.0448(14) -0.0077(12) 0.0017(10) -0.0067(10)
C2 0.0168(14) 0.037(2) 0.0353(17) 0.0067(16) -0.0016(12) -0.0010(13)
O2 0.0296(13) 0.0428(19) 0.0625(16) 0.0335(14) -0.0029(11) -0.0012(11)
C3 0.0325(18) 0.020(2) 0.0276(16) 0.0095(13) -0.0015(13) -0.0024(12)
O3 0.0215(11) 0.0366(17) 0.0491(14) 0.0125(11) 0.0088(10) 0.0040(9)
N11 0.0193(12) 0.0227(16) 0.0219(12) 0.0047(11) 0.0033(9) 0.0006(10)
C12 0.0220(14) 0.0191(18) 0.0205(13) 0.0040(12) 0.0037(11) -0.0007(11)
C13 0.0265(15) 0.0155(17) 0.0233(14) 0.0033(12) 0.0024(11) -0.0016(12)
C14 0.0366(16) 0.0207(18) 0.0238(14) 0.0008(14) 0.0000(12) -0.0038(14)
C15 0.0321(15) 0.0278(19) 0.0248(14) -0.0012(15) 0.0057(12) 0.0027(15)
C16 0.0212(14) 0.030(2) 0.0245(15) 0.0030(14) 0.0031(12) 0.0025(13)
C17 0.0227(15) 0.029(2) 0.0274(16) 0.0012(14) -0.0003(12) -0.0067(13)
N21 0.0202(11) 0.0214(16) 0.0216(11) 0.0042(11) 0.0027(9) -0.0013(10)
C22 0.0228(14) 0.0184(17) 0.0205(14) 0.0042(12) 0.0024(11) -0.0003(12)
C23 0.0196(14) 0.0194(18) 0.0249(15) 0.0076(13) 0.0050(11) -0.0011(11)
C24 0.0202(14) 0.028(2) 0.0306(16) 0.0078(13) 0.0066(12) 0.0004(12)
C25 0.0308(16) 0.024(2) 0.0240(15) 0.0017(13) 0.0102(12) 0.0030(13)
C26 0.0259(15) 0.0208(19) 0.0218(14) 0.0028(12) 0.0010(11) 0.0004(12)
C27 0.0201(14) 0.024(2) 0.0328(16) 0.0037(14) 0.0036(12) -0.0026(12)
N1 0.0313(14) 0.0174(15) 0.0255(13) 0.0047(11) 0.0067(10) 0.0009(11)
N2 0.0297(13) 0.0208(16) 0.0222(12) 0.0033(11) 0.0064(10) 0.0011(11)
C21 0.0297(16) 0.025(2) 0.0287(16) 0.0055(13) 0.0061(13) -0.0018(13)
C211 0.0314(17) 0.038(2) 0.0395(18) -0.0095(17) 0.0099(14) 0.0000(16)
C212 0.043(2) 0.054(3) 0.0246(16) -0.0027(17) 0.0093(14) -0.0121(18)
C213 0.042(2) 0.045(3) 0.066(3) 0.032(2) 0.0176(19) 0.0040(18)
N3 0.0382(15) 0.0218(18) 0.0292(13) 0.0004(12) 0.0093(11) 0.0016(12)
N4 0.0354(14) 0.0178(16) 0.0248(13) 0.0017(11) 0.0078(11) -0.0010(11)
C5 0.0237(14) 0.0193(18) 0.0179(13) 0.0000(12) 0.0017(11) 0.0011(11)
C51 0.0234(14) 0.0168(17) 0.0186(13) -0.0003(12) 0.0007(11) 0.0001(11)
C52 0.0267(15) 0.023(2) 0.0171(13) 0.0005(12) 0.0049(11) -0.0002(11)
C53 0.0274(15) 0.0155(17) 0.0232(14) -0.0023(12) 0.0034(12) -0.0018(12)
N54 0.0221(12) 0.0241(16) 0.0191(12) 0.0029(11) 0.0010(9) -0.0016(10)
C55 0.0222(13) 0.0246(19) 0.0202(13) -0.0012(13) 0.0027(10) -0.0014(13)
C56 0.0248(15) 0.026(2) 0.0237(15) -0.0015(13) 0.0053(12) 0.0051(13)
P1 0.0227(4) 0.0286(6) 0.0247(4) 0.0032(4) 0.0055(3) 0.0040(3)
F1 0.0301(10) 0.0714(18) 0.0276(10) 0.0008(10) 0.0018(8) 0.0143(10)
F2 0.0331(10) 0.0390(14) 0.0337(10) 0.0055(9) 0.0161(8) -0.0005(9)
F3 0.0303(11) 0.103(2) 0.0363(11) 0.0092(13) -0.0035(9) 0.0023(12)
F4 0.0356(10) 0.0503(16) 0.0264(9) -0.0002(9) 0.0124(8) 0.0022(10)
F5 0.0807(17) 0.0280(15) 0.0532(13) -0.0094(11) 0.0244(12) -0.0025(12)
F6 0.0592(14) 0.0266(14) 0.0567(13) 0.0038(10) 0.0300(11) 0.0070(10)

loop_
_atom_type_symbol
_atom_type_description
_atom_type_scat_dispersion_real
_atom_type_scat_dispersion_imag
_atom_type_scat_source
C C 0.0033 0.0016 'International Tables Vol C Tables 4.2.6.8 and 6.1.1.4'
H H 0 0 'International Tables Vol C Tables 4.2.6.8 and 6.1.1.4'
N N 0.0061 0.0033 'International Tables Vol C Tables 4.2.6.8 and 6.1.1.4'
O O 0.0106 0.006 'International Tables Vol C Tables 4.2.6.8 and 6.1.1.4'
F F 0.0171 0.0103 'International Tables Vol C Tables 4.2.6.8 and 6.1.1.4'
P P 0.1023 0.0942 'International Tables Vol C Tables 4.2.6.8 and 6.1.1.4'
Re Re -1.0185 7.231 'International Tables Vol C Tables 4.2.6.8 and 6.1.1.4'

loop_
_exptl_crystal_face_index_h
_exptl_crystal_face_index_k
_exptl_crystal_face_index_l
_exptl_crystal_face_perp_dist
-1 0 1 0.1862
1 0 -1 0.2928
1 0 1 0.0634
-1 0 -1 0.0396
0 1 0 0.0814
0 -1 0 0.0233
1 2 1 0.0833
-1 -2 -1 0.0314

loop_
_geom_angle_atom_site_label_1
_geom_angle_atom_site_label_2
_geom_angle_atom_site_label_3
_geom_angle
C2 Re1 C1 89.84(14)
C2 Re1 C3 89.88(13)
C1 Re1 C3 88.78(13)
C2 Re1 N21 88.76(11)
C1 Re1 N21 97.40(11)
C3 Re1 N21 173.67(11)
C2 Re1 N11 95.80(12)
C1 Re1 N11 171.24(10)
C3 Re1 N11 97.91(11)
N21 Re1 N11 76.09(9)
C2 Re1 N54 173.87(10)
C1 Re1 N54 91.35(11)
C3 Re1 N54 96.16(11)
N21 Re1 N54 85.12(9)
N11 Re1 N54 82.34(9)
O1 C1 Re1 177.6(3)
O2 C2 Re1 177.3(3)
O3 C3 Re1 177.2(3)
C16 N11 C12 117.5(3)
C16 N11 Re1 127.77(19)
C12 N11 Re1 114.60(19)
N11 C12 C13 122.6(3)
N11 C12 C22 117.1(3)
C13 C12 C22 120.3(3)
C12 C13 C14 117.9(3)
C12 C13 C17 118.4(3)
C14 C13 C17 123.7(3)
C15 C14 C13 119.4(3)
C15 C14 H14 120.3
C13 C14 H14 120.3
C14 C15 C16 119.3(3)
C14 C15 H15 120.3
C16 C15 H15 120.3
N11 C16 C15 123.2(3)
N11 C16 H16 118.4
C15 C16 H16 118.4
C27 C17 C13 121.1(3)
C27 C17 H17 119.5
C13 C17 H17 119.5
C26 N21 C22 118.5(2)
C26 N21 Re1 126.6(2)
C22 N21 Re1 114.87(19)
N21 C22 C23 122.5(3)
N21 C22 C12 117.3(2)
C23 C22 C12 120.2(3)
C24 C23 C22 117.5(3)
C24 C23 C27 124.3(3)
C22 C23 C27 118.2(3)
C25 C24 C23 119.5(3)
C25 C24 H24 120.3
C23 C24 H24 120.3
C24 C25 C26 119.9(3)
C24 C25 H25 120.1
C26 C25 H25 120.1
N21 C26 C25 122.1(3)
N21 C26 H26 118.9
C25 C26 H26 118.9
C17 C27 C23 121.7(3)
C17 C27 H27 119.2
C23 C27 H27 119.2
N2 N1 C5 101.3(3)
N1 N2 N3 114.2(2)
N1 N2 C21 123.0(3)
N3 N2 C21 122.4(3)
N2 C21 C213 108.3(3)
N2 C21 C211 107.8(3)
C213 C21 C211 111.2(3)
N2 C21 C212 107.0(3)
C213 C21 C212 111.1(3)
C211 C21 C212 111.3(3)
C21 C211 H21A 109.5
C21 C211 H21B 109.5
H21A C211 H21B 109.5
C21 C211 H21C 109.5
H21A C211 H21C 109.5
H21B C211 H21C 109.5
C21 C212 H21D 109.5
C21 C212 H21E 109.5
H21D C212 H21E 109.5
C21 C212 H21F 109.5
H21D C212 H21F 109.5
H21E C212 H21F 109.5
C21 C213 H21G 109.5
C21 C213 H21H 109.5
H21G C213 H21H 109.5
C21 C213 H21I 109.5
H21G C213 H21I 109.5
H21H C213 H21I 109.5
N4 N3 N2 105.8(3)
N3 N4 C5 105.8(2)
N1 C5 N4 112.9(3)
N1 C5 C51 122.0(3)
N4 C5 C51 125.0(2)
C52 C51 C56 117.8(3)
C52 C51 C5 121.8(3)
C56 C51 C5 120.3(3)
C53 C52 C51 119.6(3)
C53 C52 H52 120.2
C51 C52 H52 120.2
N54 C53 C52 122.8(3)
N54 C53 H53 118.6
C52 C53 H53 118.6
C53 N54 C55 117.6(3)
C53 N54 Re1 120.3(2)
C55 N54 Re1 121.92(18)
N54 C55 C56 123.0(3)
N54 C55 H55 118.5
C56 C55 H55 118.5
C55 C56 C51 119.1(3)
C55 C56 H56 120.4
C51 C56 H56 120.4
F1 P1 F3 179.36(13)
F1 P1 F6 89.48(13)
F3 P1 F6 90.11(14)
F1 P1 F5 89.88(13)
F3 P1 F5 90.52(15)
F6 P1 F5 179.26(14)
F1 P1 F4 90.15(10)
F3 P1 F4 90.34(11)
F6 P1 F4 90.29(11)
F5 P1 F4 90.08(12)
F1 P1 F2 89.94(10)
F3 P1 F2 89.57(11)
F6 P1 F2 89.98(11)
F5 P1 F2 89.65(11)
F4 P1 F2 179.71(14)

loop_
_geom_bond_atom_site_label_1
_geom_bond_atom_site_label_2
_geom_bond_distance
Re1 C2 1.915(4)
Re1 C1 1.928(3)
Re1 C3 1.935(3)
Re1 N21 2.176(2)
Re1 N11 2.176(2)
Re1 N54 2.207(3)
C1 O1 1.151(4)
C2 O2 1.151(4)
C3 O3 1.147(3)
N11 C16 1.339(4)
N11 C12 1.378(3)
C12 C13 1.398(4)
C12 C22 1.426(4)
C13 C14 1.409(4)
C13 C17 1.437(4)
C14 C15 1.375(4)
C14 H14 0.95
C15 C16 1.394(4)
C15 H15 0.95
C16 H16 0.95
C17 C27 1.348(4)
C17 H17 0.95
N21 C26 1.341(4)
N21 C22 1.369(4)
C22 C23 1.408(4)
C23 C24 1.408(4)
C23 C27 1.428(4)
C24 C25 1.378(4)
C24 H24 0.95
C25 C26 1.394(4)
C25 H25 0.95
C26 H26 0.95
C27 H27 0.95
N1 N2 1.318(4)
N1 C5 1.336(3)
N2 N3 1.329(3)
N2 C21 1.493(4)
C21 C213 1.518(5)
C21 C211 1.522(5)
C21 C212 1.530(5)
C211 H21A 0.98
C211 H21B 0.98
C211 H21C 0.98
C212 H21D 0.98
C212 H21E 0.98
C212 H21F 0.98
C213 H21G 0.98
C213 H21H 0.98
C213 H21I 0.98
N3 N4 1.326(3)
N4 C5 1.340(4)
C5 C51 1.459(4)
C51 C52 1.389(4)
C51 C56 1.400(4)
C52 C53 1.379(4)
C52 H52 0.95
C53 N54 1.345(3)
C53 H53 0.95
N54 C55 1.346(4)
C55 C56 1.379(4)
C55 H55 0.95
C56 H56 0.95
P1 F1 1.579(2)
P1 F3 1.579(2)
P1 F6 1.598(2)
P1 F5 1.600(2)
P1 F4 1.6081(18)
P1 F2 1.6162(18)
